data_7232452
loop_
_publ_author_name
'Baudron, St\'ephane A.'
'Chevreau, Hubert'

_publ_section_title
;
 Revisiting Ag--\p interactions with bis((pyrrol-2-yl)methylene)hydrazine:
 CC versus CN bond complexation
;
_journal_issue 12
_journal_name_full CrystEngComm
_journal_page_first 1853
_journal_paper_doi 10.1039/C9CE00168A
_journal_volume 21
_journal_year 2019
_chemical_formula_sum 'C10 H12 N4 O'
_chemical_formula_weight 204.24
_space_group_crystal_system monoclinic
_space_group_IT_number 13
_space_group_name_Hall '-P 2yc'
_space_group_name_H-M_alt 'P 1 2/c 1'
_symmetry_space_group_name_Hall '-P 2yc'
_symmetry_space_group_name_H-M 'P 1 2/c 1'
_atom_sites_solution_hydrogens mixed
_audit_creation_method SHELXL-2016/6
_audit_update_record
;
2019-01-27 deposited with the CCDC.    2019-03-01 downloaded from the CCDC.
;
_cell_angle_alpha 90
_cell_angle_beta 105.114(2)
_cell_angle_gamma 90
_cell_formula_units_Z 2
_cell_length_a 11.9283(6)
_cell_length_b 6.5439(3)
_cell_length_c 6.8123(3)
_cell_measurement_reflns_used 9966
_cell_measurement_temperature 173(2)
_cell_measurement_theta_max 30.08
_cell_measurement_theta_min 3.11
_cell_volume 513.36(4)
_computing_cell_refinement 'Bruker SAINT'
_computing_data_collection 'Bruker APEX2'
_computing_data_reduction 'Bruker SAINT'
_computing_molecular_graphics 'Bruker SHELXTL'
_computing_publication_material 'Bruker SHELXTL'
_computing_structure_refinement 'SHELXL-2014 (Sheldrick 2014)'
_computing_structure_solution 'SHELXS-97 (Sheldrick 2008)'
_diffrn_ambient_temperature 173(2)
_diffrn_measured_fraction_theta_full 0.993
_diffrn_measured_fraction_theta_max 0.978
_diffrn_measurement_device_type 'Bruker APEX-II CCD'
_diffrn_measurement_method '\f and \w scans'
_diffrn_radiation_type MoK\a
_diffrn_radiation_wavelength 0.71073
_diffrn_reflns_av_R_equivalents 0.0415
_diffrn_reflns_av_unetI/netI 0.0136
_diffrn_reflns_Laue_measured_fraction_full 0.993
_diffrn_reflns_Laue_measured_fraction_max 0.978
_diffrn_reflns_limit_h_max 16
_diffrn_reflns_limit_h_min -16
_diffrn_reflns_limit_k_max 9
_diffrn_reflns_limit_k_min -9
_diffrn_reflns_limit_l_max 8
_diffrn_reflns_limit_l_min -9
_diffrn_reflns_number 32009
_diffrn_reflns_point_group_measured_fraction_full 0.993
_diffrn_reflns_point_group_measured_fraction_max 0.978
_diffrn_reflns_theta_full 25.242
_diffrn_reflns_theta_max 30.214
_diffrn_reflns_theta_min 3.113
_exptl_absorpt_coefficient_mu 0.091
_exptl_absorpt_correction_T_max 0.995
_exptl_absorpt_correction_T_min 0.992
_exptl_absorpt_correction_type multi-scan
_exptl_absorpt_process_details sadabs
_exptl_crystal_colour light-yellow
_exptl_crystal_density_diffrn 1.321
_exptl_crystal_density_meas ?
_exptl_crystal_description platelet
_exptl_crystal_F_000 216
_exptl_crystal_size_max 0.080
_exptl_crystal_size_mid 0.080
_exptl_crystal_size_min 0.040
_refine_diff_density_max 0.302
_refine_diff_density_min -0.199
_refine_diff_density_rms 0.048
_refine_ls_extinction_method none
_refine_ls_goodness_of_fit_ref 1.079
_refine_ls_hydrogen_treatment mixed
_refine_ls_matrix_type full
_refine_ls_number_parameters 73
_refine_ls_number_reflns 1501
_refine_ls_number_restraints 0
_refine_ls_restrained_S_all 1.079
_refine_ls_R_factor_all 0.0483
_refine_ls_R_factor_gt 0.0437
_refine_ls_shift/su_max 0.000
_refine_ls_shift/su_mean 0.000
_refine_ls_structure_factor_coef Fsqd
_refine_ls_weighting_details 'w=1/[\s^2^(Fo^2^)+(0.0525P)^2^+0.2514P] where P=(Fo^2^+2Fc^2^)/3'
_refine_ls_weighting_scheme calc
_refine_ls_wR_factor_gt 0.1189
_refine_ls_wR_factor_ref 0.1223
_reflns_Friedel_coverage 0.000
_reflns_number_gt 1345
_reflns_number_total 1501
_reflns_threshold_expression 'I > 2\s(I)'
_cod_data_source_file c9ce00168a2.cif
_cod_data_source_block compound1
_cod_depositor_comments
;
The following automatic conversions were performed:

'_exptl_crystal_density_meas' value 'not measured' was changed to '?'
- the value is perceived as not measured.

Automatic conversion script
Id: cif_fix_values 4973 2017-02-22 13:04:09Z antanas 

 Adding full bibliography for 7232452--7232457.cif.
;
_cod_database_code 7232452
_shelx_shelxl_version_number 2016/6
_shelx_space_group_comment
;
The symmetry employed for this shelxl refinement is uniquely defined
by the following loop, which should always be used as a source of
symmetry information in preference to the above space-group names.
They are only intended as comments.
;
_shelx_estimated_absorpt_t_min 0.993
_shelx_estimated_absorpt_t_max 0.996

loop_
_space_group_symop_operation_xyz
'x, y, z'
'-x, y, -z+1/2'
'-x, -y, -z'
'x, -y, z-1/2'

loop_
_atom_site_label
_atom_site_type_symbol
_atom_site_fract_x
_atom_site_fract_y
_atom_site_fract_z
_atom_site_U_iso_or_equiv
_atom_site_adp_type
_atom_site_occupancy
_atom_site_site_symmetry_order
_atom_site_calc_flag
_atom_site_refinement_flags_posn
_atom_site_refinement_flags_adp
_atom_site_refinement_flags_occupancy
H6 H 0.5092(19) 0.174(3) 0.153(3) 0.054(6) Uiso 1 1 d . . .
C1 C 0.64154(10) 0.47963(18) 1.00538(17) 0.0229(3) Uani 1 1 d . . .
H1 H 0.660873 0.618740 1.037077 0.027 Uiso 1 1 calc R U .
C2 C 0.72947(10) 0.34332(17) 0.97623(18) 0.0224(3) Uani 1 1 d . . .
C3 C 0.84726(11) 0.3795(2) 1.0075(2) 0.0291(3) Uani 1 1 d . . .
H3 H 0.887533 0.500706 1.061142 0.035 Uiso 1 1 calc R U .
C4 C 0.89602(11) 0.2040(2) 0.9452(2) 0.0331(3) Uani 1 1 d . . .
H4 H 0.975571 0.183908 0.949993 0.040 Uiso 1 1 calc R U .
C5 C 0.80754(11) 0.0665(2) 0.8759(2) 0.0290(3) Uani 1 1 d . . .
H5 H 0.815287 -0.065433 0.822801 0.035 Uiso 1 1 calc R U .
N1 N 0.53668(8) 0.41900(14) 0.98985(15) 0.0225(2) Uani 1 1 d . . .
N2 N 0.70718(9) 0.15081(15) 0.89607(16) 0.0239(2) Uani 1 1 d . . .
H2 H 0.638647 0.091336 0.862942 0.029 Uiso 1 1 calc R U .
O1 O 0.500000 0.09152(19) 0.250000 0.0277(3) Uani 1 2 d S T P

loop_
_atom_site_aniso_label
_atom_site_aniso_U_11
_atom_site_aniso_U_22
_atom_site_aniso_U_33
_atom_site_aniso_U_23
_atom_site_aniso_U_13
_atom_site_aniso_U_12
C1 0.0257(5) 0.0218(5) 0.0211(5) 0.0006(4) 0.0062(4) 0.0019(4)
C2 0.0215(5) 0.0220(5) 0.0233(5) 0.0005(4) 0.0055(4) 0.0010(4)
C3 0.0230(5) 0.0268(6) 0.0372(7) -0.0008(5) 0.0074(5) -0.0022(4)
C4 0.0230(6) 0.0351(7) 0.0431(8) 0.0023(5) 0.0120(5) 0.0046(5)
C5 0.0295(6) 0.0270(6) 0.0320(6) -0.0010(5) 0.0106(5) 0.0065(5)
N1 0.0245(5) 0.0205(5) 0.0234(5) 0.0007(3) 0.0076(4) 0.0047(4)
N2 0.0212(5) 0.0234(5) 0.0263(5) -0.0020(4) 0.0050(4) 0.0009(3)
O1 0.0274(6) 0.0189(6) 0.0370(7) 0.000 0.0090(5) 0.000

loop_
_atom_type_symbol
_atom_type_description
_atom_type_scat_dispersion_real
_atom_type_scat_dispersion_imag
_atom_type_scat_source
C C 0.0033 0.0016 'International Tables Vol C Tables 4.2.6.8 and 6.1.1.4'
H H 0.0000 0.0000 'International Tables Vol C Tables 4.2.6.8 and 6.1.1.4'
N N 0.0061 0.0033 'International Tables Vol C Tables 4.2.6.8 and 6.1.1.4'
O O 0.0106 0.0060 'International Tables Vol C Tables 4.2.6.8 and 6.1.1.4'

loop_
_geom_angle_atom_site_label_1
_geom_angle_atom_site_label_2
_geom_angle_atom_site_label_3
_geom_angle
_geom_angle_site_symmetry_3
N1 C1 C2 121.84(11) .
N1 C1 H1 119.1 .
C2 C1 H1 119.1 .
N2 C2 C3 107.55(10) .
N2 C2 C1 123.74(10) .
C3 C2 C1 128.58(11) .
C2 C3 C4 107.33(11) .
C2 C3 H3 126.3 .
C4 C3 H3 126.3 .
C5 C4 C3 107.35(11) .
C5 C4 H4 126.3 .
C3 C4 H4 126.3 .
N2 C5 C4 108.55(11) .
N2 C5 H5 125.7 .
C4 C5 H5 125.7 .
C1 N1 N1 112.05(12) 3_667
C5 N2 C2 109.21(10) .
C5 N2 H2 125.4 .
C2 N2 H2 125.4 .
H6 O1 H6 105(3) 2_655

loop_
_geom_bond_atom_site_label_1
_geom_bond_atom_site_label_2
_geom_bond_distance
_geom_bond_site_symmetry_2
C1 N1 1.2901(15) .
C1 C2 1.4296(15) .
C1 H1 0.9500 .
C2 N2 1.3712(15) .
C2 C3 1.3854(16) .
C3 C4 1.4019(18) .
C3 H3 0.9500 .
C4 C5 1.3734(19) .
C4 H4 0.9500 .
C5 N2 1.3572(15) .
C5 H5 0.9500 .
N1 N1 1.4041(18) 3_667
N2 H2 0.8800 .
O1 H6 0.88(2) .
